data_7202713
loop_
_publ_author_name
'Hendrik Bu\&skamp'
'Glen B. Deacon'
'Matthias Hilder'
'Peter C. Junk'
'Ulrich H. Kynast'
'Winnie W. Lee'
'David R. Turner'

_publ_section_title
;
 Structural variations in rare earth benzoate complexes : Part I.
 Lanthanum
;
_journal_issue 5
_journal_name_full CrystEngComm
_journal_page_first 394
_journal_paper_doi 10.1039/b700980a
_journal_volume 9
_journal_year 2007
_chemical_formula_moiety 'C23 H20 La1 N3 O14 S1, C2 H6 O1 S1'
_chemical_formula_sum 'C25 H26 La N3 O15 S2'
_chemical_formula_weight 811.52
_chemical_name_common
;
poly((aqua)(dimethylsulphoxide)tris(4-
nitrobenzoato)lanthanum(iii)) DMSO solvate
;
_chemical_name_systematic
;
poly[(aqua)(dimethylsulphoxide)tris(4-nitrobenzoato)lanthanum(III)]
DMSO solvate
;
_space_group_IT_number 14
_symmetry_cell_setting monoclinic
_symmetry_space_group_name_Hall '-P 2ybc'
_symmetry_space_group_name_H-M 'P 1 21/c 1'
_atom_sites_solution_hydrogens geom
_atom_sites_solution_primary direct
_atom_sites_solution_secondary difmap
_audit_creation_method SHELXL-97
_cell_angle_alpha 90.00
_cell_angle_beta 108.461(2)
_cell_angle_gamma 90.00
_cell_formula_units_Z 4
_cell_length_a 16.4013(10)
_cell_length_b 9.6954(5)
_cell_length_c 20.2097(11)
_cell_measurement_temperature 123(1)
_cell_volume 3048.3(3)
_computing_cell_refinement 'Bruker SMART (Bruker)'
_computing_data_collection 'Bruker SMART (Bruker)'
_computing_data_reduction 'Bruker SAINT (Bruker)'
_computing_molecular_graphics 'X-Seed (Barbour, 1999)'
_computing_publication_material 'CIFTAB (Sheldrick, 1997)'
_computing_structure_refinement 'SHELXL-97 (Sheldrick, 1997)'
_computing_structure_solution 'SHELXS-97 (Sheldrick, 1990)'
_diffrn_ambient_temperature 123(1)
_diffrn_measured_fraction_theta_full 0.999
_diffrn_measured_fraction_theta_max 0.999
_diffrn_measurement_device_type 'Bruker X8 Apex II CCD'
_diffrn_measurement_method 'phi and omega scans'
_diffrn_radiation_monochromator graphite
_diffrn_radiation_source 'fine-focus sealed tube'
_diffrn_radiation_type MoK\a
_diffrn_radiation_wavelength 0.71073
_diffrn_reflns_av_R_equivalents 0.1093
_diffrn_reflns_av_sigmaI/netI 0.1246
_diffrn_reflns_limit_h_max 21
_diffrn_reflns_limit_h_min -21
_diffrn_reflns_limit_k_max 12
_diffrn_reflns_limit_k_min -7
_diffrn_reflns_limit_l_max 23
_diffrn_reflns_limit_l_min -26
_diffrn_reflns_number 19202
_diffrn_reflns_theta_full 27.50
_diffrn_reflns_theta_max 27.50
_diffrn_reflns_theta_min 2.35
_exptl_absorpt_coefficient_mu 1.616
_exptl_absorpt_correction_T_max 0.8551
_exptl_absorpt_correction_T_min 0.6978
_exptl_absorpt_correction_type multi-scan
_exptl_absorpt_process_details SADABS
_exptl_crystal_colour colourless
_exptl_crystal_density_diffrn 1.768
_exptl_crystal_density_method 'not measured'
_exptl_crystal_description block
_exptl_crystal_F_000 1624
_exptl_crystal_size_max 0.24
_exptl_crystal_size_mid 0.16
_exptl_crystal_size_min 0.10
_refine_diff_density_max 2.052
_refine_diff_density_min -1.515
_refine_diff_density_rms 0.226
_refine_ls_extinction_method none
_refine_ls_goodness_of_fit_ref 0.989
_refine_ls_hydrogen_treatment mixed
_refine_ls_matrix_type full
_refine_ls_number_parameters 423
_refine_ls_number_reflns 7002
_refine_ls_number_restraints 0
_refine_ls_restrained_S_all 0.989
_refine_ls_R_factor_all 0.0859
_refine_ls_R_factor_gt 0.0511
_refine_ls_shift/su_max 0.001
_refine_ls_shift/su_mean 0.000
_refine_ls_structure_factor_coef Fsqd
_refine_ls_weighting_details 'calc w=1/[\s^2^(Fo^2^)+(0.2000P)^2^+0.0000P] where P=(Fo^2^+2Fc^2^)/3'
_refine_ls_weighting_scheme calc
_refine_ls_wR_factor_gt 0.0812
_refine_ls_wR_factor_ref 0.0988
_reflns_number_gt 5006
_reflns_number_total 7002
_reflns_threshold_expression >2sigma(I)
_cod_data_source_file b700980a.txt
_cod_data_source_block HB15DMSO
_cod_depositor_comments
;
The following automatic conversions were performed:
'_exptl_absorpt_correction_type' value 'Multi-scan' changed to
'multi-scan' according to
'/home/saulius/struct/CIF-dictionaries/cif_core.dic' dictionary named
'cif_core.dic' version 2.4.1 from 2010-06-29.

Automatic conversion script
Id: cif_fix_enum 1527 2010-12-29 10:47:43Z saulius 
;
_cod_original_sg_symbol_H-M P21/c
_cod_original_formula_sum 'C25 H26 La1 N3 O15 S2'
_cod_database_code 7202713

loop_
_symmetry_equiv_pos_as_xyz
'x, y, z'
'-x, y+1/2, -z+1/2'
'-x, -y, -z'
'x, -y-1/2, z-1/2'

loop_
_atom_site_label
_atom_site_type_symbol
_atom_site_fract_x
_atom_site_fract_y
_atom_site_fract_z
_atom_site_U_iso_or_equiv
_atom_site_adp_type
_atom_site_occupancy
_atom_site_symmetry_multiplicity
_atom_site_calc_flag
_atom_site_refinement_flags
_atom_site_disorder_assembly
_atom_site_disorder_group
La1 La 0.004286(18) 0.76828(3) 0.981179(16) 0.01468(9) Uani 1 1 d . . .
S1 S 0.04473(9) 0.69166(13) 0.81498(7) 0.0206(3) Uani 1 1 d . . .
O1 O 0.1127(2) 0.8814(4) 0.93477(19) 0.0253(9) Uani 1 1 d . . .
N1 N 0.4395(4) 1.2273(7) 0.9195(3) 0.0501(17) Uani 1 1 d . . .
C1 C 0.1296(3) 1.0078(5) 0.9464(3) 0.0177(11) Uani 1 1 d . . .
H1O H 0.038(4) 0.656(6) 1.133(3) 0.04(2) Uiso 1 1 d . . .
S2 S 0.21252(9) 0.61239(14) 1.20413(7) 0.0222(3) Uani 1 1 d . . .
O2 O 0.0851(2) 1.0891(4) 0.96853(19) 0.0270(9) Uani 1 1 d . . .
N2 N -0.5069(3) 1.0475(5) 0.7599(3) 0.0302(12) Uani 1 1 d . . .
C2 C 0.2088(3) 1.0626(5) 0.9338(3) 0.0154(11) Uani 1 1 d . . .
H2O H -0.007(3) 0.564(5) 1.094(2) 0.004(13) Uiso 1 1 d . . .
O3 O 0.5046(3) 1.1596(7) 0.9440(3) 0.0715(18) Uani 1 1 d . . .
N3 N 0.4953(3) 0.2874(5) 1.0928(3) 0.0308(12) Uani 1 1 d . . .
C3 C 0.2797(3) 0.9778(6) 0.9453(3) 0.0216(12) Uani 1 1 d . . .
H3 H 0.2762 0.8835 0.9567 0.026 Uiso 1 1 calc R . .
O4 O 0.4369(3) 1.3420(6) 0.8940(2) 0.0614(16) Uani 1 1 d . . .
C4 C 0.3563(3) 1.0311(6) 0.9401(3) 0.0290(14) Uani 1 1 d . . .
H4 H 0.4061 0.9751 0.9493 0.035 Uiso 1 1 calc R . .
O5 O -0.1063(2) 0.8973(3) 0.88281(18) 0.0210(8) Uani 1 1 d . . .
C5 C 0.3577(4) 1.1664(7) 0.9213(3) 0.0329(15) Uani 1 1 d . . .
O6 O -0.1042(2) 1.1171(3) 0.91775(18) 0.0208(8) Uani 1 1 d . . .
C6 C 0.2869(4) 1.2516(6) 0.9067(3) 0.0270(14) Uani 1 1 d . . .
H6 H 0.2894 1.3437 0.8914 0.032 Uiso 1 1 calc R . .
O7 O -0.5412(3) 0.9662(5) 0.7142(2) 0.0420(11) Uani 1 1 d . . .
C7 C 0.2120(3) 1.1998(5) 0.9150(3) 0.0210(12) Uani 1 1 d . . .
H7 H 0.1632 1.2576 0.9078 0.025 Uiso 1 1 calc R . .
O8 O -0.5464(3) 1.1314(5) 0.7833(3) 0.0510(13) Uani 1 1 d . . .
C8 C -0.1406(3) 1.0125(5) 0.8858(3) 0.0171(11) Uani 1 1 d . . .
O9 O 0.1362(2) 0.6160(4) 1.00786(19) 0.0225(8) Uani 1 1 d . . .
C9 C -0.2365(3) 1.0254(5) 0.8499(3) 0.0172(11) Uani 1 1 d . . .
O10 O 0.0999(2) 0.4178(4) 1.04662(18) 0.0209(8) Uani 1 1 d . . .
C10 C -0.2785(3) 0.9409(5) 0.7935(3) 0.0217(12) Uani 1 1 d . . .
H10 H -0.2468 0.8766 0.7758 0.026 Uiso 1 1 calc R . .
O11 O 0.5479(3) 0.3511(5) 1.0747(3) 0.0615(15) Uani 1 1 d . . .
C11 C -0.3673(3) 0.9517(5) 0.7632(3) 0.0224(12) Uani 1 1 d . . .
H11 H -0.3968 0.8961 0.7243 0.027 Uiso 1 1 calc R . .
O12 O 0.5113(3) 0.1767(5) 1.1233(3) 0.0593(15) Uani 1 1 d . . .
C12 C -0.4116(3) 1.0440(6) 0.7907(3) 0.0242(13) Uani 1 1 d . . .
O13 O 0.0001(3) 0.6471(4) 1.0950(2) 0.0197(8) Uani 1 1 d . . .
C13 C -0.3719(4) 1.1313(5) 0.8447(3) 0.0233(12) Uani 1 1 d . . .
H13 H -0.4039 1.1966 0.8614 0.028 Uiso 1 1 calc R . .
O14 O 0.0004(2) 0.6459(3) 0.86746(18) 0.0213(8) Uani 1 1 d . . .
C14 C -0.2832(3) 1.1210(5) 0.8740(3) 0.0198(11) Uani 1 1 d . . .
H14 H -0.2541 1.1806 0.9114 0.024 Uiso 1 1 calc R . .
O15 O 0.1328(2) 0.6716(4) 1.21651(18) 0.0257(9) Uani 1 1 d . . .
C15 C 0.1533(3) 0.4974(5) 1.0333(3) 0.0133(10) Uani 1 1 d . . .
C16 C 0.2442(3) 0.4463(5) 1.0489(2) 0.0141(10) Uani 1 1 d . . .
C17 C 0.3069(3) 0.5239(5) 1.0338(3) 0.0197(11) Uani 1 1 d . . .
H17 H 0.2930 0.6129 1.0136 0.024 Uiso 1 1 calc R . .
C18 C 0.3895(3) 0.4732(5) 1.0476(3) 0.0228(12) Uani 1 1 d . . .
H18 H 0.4328 0.5265 1.0377 0.027 Uiso 1 1 calc R . .
C19 C 0.4072(3) 0.3431(6) 1.0763(3) 0.0218(12) Uani 1 1 d . . .
C20 C 0.3469(3) 0.2623(6) 1.0918(3) 0.0218(12) Uani 1 1 d . . .
H20 H 0.3613 0.1733 1.1117 0.026 Uiso 1 1 calc R . .
C21 C 0.2645(3) 0.3140(5) 1.0776(3) 0.0183(11) Uani 1 1 d . . .
H21 H 0.2214 0.2597 1.0874 0.022 Uiso 1 1 calc R . .
C22 C -0.0053(4) 0.5944(6) 0.7387(3) 0.0376(16) Uani 1 1 d . . .
H22A H -0.0637 0.6292 0.7163 0.056 Uiso 1 1 calc R . .
H22B H -0.0081 0.4972 0.7512 0.056 Uiso 1 1 calc R . .
H22C H 0.0280 0.6028 0.7063 0.056 Uiso 1 1 calc R . .
C23 C 0.1450(4) 0.6058(6) 0.8417(3) 0.0369(16) Uani 1 1 d . . .
H23A H 0.1820 0.6474 0.8850 0.055 Uiso 1 1 calc R . .
H23B H 0.1723 0.6145 0.8053 0.055 Uiso 1 1 calc R . .
H23C H 0.1361 0.5081 0.8497 0.055 Uiso 1 1 calc R . .
C24 C 0.3009(3) 0.6742(6) 1.2744(3) 0.0303(14) Uani 1 1 d . . .
H24A H 0.3078 0.7735 1.2688 0.045 Uiso 1 1 calc R . .
H24B H 0.3535 0.6261 1.2744 0.045 Uiso 1 1 calc R . .
H24C H 0.2900 0.6571 1.3187 0.045 Uiso 1 1 calc R . .
C25 C 0.2188(4) 0.4360(5) 1.2305(3) 0.0292(14) Uani 1 1 d . . .
H25A H 0.1732 0.3833 1.1969 0.044 Uiso 1 1 calc R . .
H25B H 0.2117 0.4295 1.2768 0.044 Uiso 1 1 calc R . .
H25C H 0.2749 0.3983 1.2323 0.044 Uiso 1 1 calc R . .

loop_
_atom_site_aniso_label
_atom_site_aniso_U_11
_atom_site_aniso_U_22
_atom_site_aniso_U_33
_atom_site_aniso_U_23
_atom_site_aniso_U_13
_atom_site_aniso_U_12
La1 0.01224(15) 0.01143(15) 0.01993(17) -0.00071(12) 0.00445(12) -0.00034(12)
S1 0.0241(7) 0.0169(7) 0.0228(7) 0.0004(5) 0.0103(6) -0.0013(6)
O1 0.027(2) 0.018(2) 0.031(2) 0.0002(17) 0.0102(18) -0.0116(18)
N1 0.037(3) 0.079(5) 0.030(3) 0.006(3) 0.004(3) -0.032(4)
C1 0.018(3) 0.019(3) 0.017(3) 0.007(2) 0.005(2) 0.004(2)
S2 0.0252(7) 0.0211(7) 0.0213(7) 0.0010(6) 0.0086(6) 0.0006(6)
O2 0.028(2) 0.032(2) 0.024(2) 0.0070(18) 0.0128(18) 0.0145(19)
N2 0.020(3) 0.030(3) 0.037(3) 0.011(2) 0.004(2) -0.001(2)
C2 0.016(3) 0.016(3) 0.017(3) -0.006(2) 0.010(2) -0.006(2)
O3 0.021(3) 0.133(5) 0.058(4) 0.038(3) 0.009(2) -0.011(3)
N3 0.017(2) 0.043(3) 0.033(3) 0.000(2) 0.009(2) 0.005(2)
C3 0.024(3) 0.025(3) 0.020(3) 0.003(2) 0.013(2) 0.000(2)
O4 0.055(3) 0.088(4) 0.042(3) 0.009(3) 0.014(3) -0.049(3)
C4 0.018(3) 0.047(4) 0.024(3) 0.002(3) 0.009(2) 0.003(3)
O5 0.0185(19) 0.0175(19) 0.025(2) 0.0011(16) 0.0036(16) 0.0030(16)
C5 0.024(3) 0.052(4) 0.021(3) -0.003(3) 0.004(3) -0.020(3)
O6 0.0207(19) 0.0158(19) 0.025(2) -0.0040(16) 0.0060(16) -0.0109(16)
C6 0.033(3) 0.029(3) 0.017(3) 0.005(2) 0.005(2) -0.022(3)
O7 0.026(2) 0.057(3) 0.036(3) -0.006(2) 0.000(2) -0.012(2)
C7 0.024(3) 0.023(3) 0.016(3) -0.005(2) 0.007(2) -0.003(2)
O8 0.022(2) 0.050(3) 0.073(4) 0.004(3) 0.003(2) 0.012(2)
C8 0.017(3) 0.015(3) 0.019(3) 0.008(2) 0.006(2) 0.000(2)
O9 0.0204(19) 0.0166(19) 0.032(2) 0.0081(16) 0.0098(17) 0.0089(16)
C9 0.023(3) 0.009(2) 0.020(3) 0.003(2) 0.006(2) -0.002(2)
O10 0.0130(18) 0.020(2) 0.028(2) -0.0001(16) 0.0037(16) -0.0057(16)
C10 0.026(3) 0.016(3) 0.023(3) 0.003(2) 0.007(2) -0.001(2)
O11 0.026(3) 0.074(4) 0.095(4) 0.030(3) 0.033(3) 0.012(3)
C11 0.019(3) 0.023(3) 0.020(3) 0.002(2) 0.000(2) -0.008(2)
O12 0.029(3) 0.073(4) 0.078(4) 0.044(3) 0.020(3) 0.025(3)
C12 0.015(3) 0.023(3) 0.030(3) 0.010(2) 0.001(2) -0.002(2)
O13 0.022(2) 0.015(2) 0.021(2) 0.0000(17) 0.0060(18) -0.0050(18)
C13 0.029(3) 0.018(3) 0.027(3) 0.003(2) 0.015(3) -0.002(3)
O14 0.024(2) 0.0166(19) 0.026(2) -0.0034(16) 0.0116(17) -0.0068(16)
C14 0.019(3) 0.016(3) 0.021(3) 0.001(2) 0.002(2) -0.002(2)
O15 0.026(2) 0.029(2) 0.021(2) -0.0038(17) 0.0063(17) 0.0035(18)
C15 0.013(2) 0.011(2) 0.013(3) -0.0035(19) 0.000(2) -0.001(2)
C16 0.013(2) 0.016(3) 0.013(3) -0.003(2) 0.003(2) -0.001(2)
C17 0.019(3) 0.015(3) 0.025(3) -0.001(2) 0.008(2) 0.000(2)
C18 0.022(3) 0.018(3) 0.031(3) 0.001(2) 0.012(2) -0.001(2)
C19 0.016(3) 0.028(3) 0.018(3) -0.001(2) 0.002(2) 0.005(2)
C20 0.025(3) 0.021(3) 0.021(3) 0.009(2) 0.010(2) 0.008(2)
C21 0.014(2) 0.019(3) 0.020(3) 0.003(2) 0.003(2) 0.000(2)
C22 0.044(4) 0.043(4) 0.026(4) -0.014(3) 0.012(3) -0.010(3)
C23 0.036(4) 0.037(4) 0.048(4) 0.011(3) 0.028(3) 0.009(3)
C24 0.023(3) 0.024(3) 0.043(4) -0.001(3) 0.009(3) -0.007(3)
C25 0.030(3) 0.024(3) 0.029(3) -0.003(3) 0.004(3) 0.002(3)

loop_
_atom_type_symbol
_atom_type_description
_atom_type_scat_dispersion_real
_atom_type_scat_dispersion_imag
_atom_type_scat_source
C C 0.0033 0.0016 'International Tables Vol C Tables 4.2.6.8 and 6.1.1.4'
H H 0.0000 0.0000 'International Tables Vol C Tables 4.2.6.8 and 6.1.1.4'
O O 0.0106 0.0060 'International Tables Vol C Tables 4.2.6.8 and 6.1.1.4'
S S 0.1246 0.1234 'International Tables Vol C Tables 4.2.6.8 and 6.1.1.4'
La La -0.2871 2.4523 'International Tables Vol C Tables 4.2.6.8 and 6.1.1.4'
N N 0.0061 0.0033 'International Tables Vol C Tables 4.2.6.8 and 6.1.1.4'

loop_
_geom_angle_atom_site_label_1
_geom_angle_atom_site_label_2
_geom_angle_atom_site_label_3
_geom_angle
_geom_angle_site_symmetry_1
_geom_angle_site_symmetry_3
_geom_angle_publ_flag
O10 La1 O6 140.24(12) 3_567 3_577 ?
O10 La1 O2 92.60(12) 3_567 3_577 ?
O6 La1 O2 74.26(12) 3_577 3_577 ?
O10 La1 O1 140.27(12) 3_567 . ?
O6 La1 O1 75.31(12) 3_577 . ?
O2 La1 O1 119.64(12) 3_577 . ?
O10 La1 O9 96.17(12) 3_567 . ?
O6 La1 O9 77.61(12) 3_577 . ?
O2 La1 O9 145.23(12) 3_577 . ?
O1 La1 O9 71.09(12) . . ?
O10 La1 O5 84.80(11) 3_567 . ?
O6 La1 O5 123.43(11) 3_577 . ?
O2 La1 O5 71.13(11) 3_577 . ?
O1 La1 O5 84.70(12) . . ?
O9 La1 O5 143.10(11) . . ?
O10 La1 O14 68.49(11) 3_567 . ?
O6 La1 O14 141.04(11) 3_577 . ?
O2 La1 O14 141.33(12) 3_577 . ?
O1 La1 O14 71.79(11) . . ?
O9 La1 O14 72.47(11) . . ?
O5 La1 O14 73.71(11) . . ?
O10 La1 O13 69.82(12) 3_567 . ?
O6 La1 O13 70.44(12) 3_577 . ?
O2 La1 O13 72.69(12) 3_577 . ?
O1 La1 O13 138.37(12) . . ?
O9 La1 O13 78.95(12) . . ?
O5 La1 O13 134.26(12) . . ?
O14 La1 O13 125.58(12) . . ?
O10 La1 La1 135.54(8) 3_567 3_577 ?
O6 La1 La1 57.40(8) 3_577 3_577 ?
O2 La1 La1 47.44(9) 3_577 3_577 ?
O1 La1 La1 72.24(8) . 3_577 ?
O9 La1 La1 127.40(8) . 3_577 ?
O5 La1 La1 66.18(8) . 3_577 ?
O14 La1 La1 127.59(8) . 3_577 ?
O13 La1 La1 106.63(9) . 3_577 ?
O10 La1 La1 41.37(8) 3_567 3_567 ?
O6 La1 La1 111.72(8) 3_577 3_567 ?
O2 La1 La1 116.70(9) 3_577 3_567 ?
O1 La1 La1 122.71(8) . 3_567 ?
O9 La1 La1 56.86(8) . 3_567 ?
O5 La1 La1 123.46(8) . 3_567 ?
O14 La1 La1 71.27(8) . 3_567 ?
O13 La1 La1 54.33(9) . 3_567 ?
La1 La1 La1 160.787(14) 3_577 3_567 ?
O14 S1 C23 104.6(2) . . ?
O14 S1 C22 105.0(3) . . ?
C23 S1 C22 98.3(3) . . ?
C1 O1 La1 119.7(3) . . ?
O3 N1 O4 124.9(6) . . ?
O3 N1 C5 117.5(6) . . ?
O4 N1 C5 117.6(6) . . ?
O2 C1 O1 124.1(5) . . ?
O2 C1 C2 118.3(5) . . ?
O1 C1 C2 117.7(4) . . ?
O15 S2 C24 105.5(2) . . ?
O15 S2 C25 106.5(2) . . ?
C24 S2 C25 97.4(3) . . ?
C1 O2 La1 174.8(4) . 3_577 ?
O7 N2 O8 123.5(5) . . ?
O7 N2 C12 118.5(5) . . ?
O8 N2 C12 118.0(5) . . ?
C3 C2 C7 120.8(5) . . ?
C3 C2 C1 119.3(5) . . ?
C7 C2 C1 119.7(5) . . ?
O11 N3 O12 122.8(5) . . ?
O11 N3 C19 119.1(5) . . ?
O12 N3 C19 118.1(5) . . ?
C2 C3 C4 119.8(5) . . ?
C2 C3 H3 120.1 . . ?
C4 C3 H3 120.1 . . ?
C5 C4 C3 118.2(5) . . ?
C5 C4 H4 120.9 . . ?
C3 C4 H4 120.9 . . ?
C8 O5 La1 127.9(3) . . ?
C4 C5 C6 123.1(5) . . ?
C4 C5 N1 119.1(6) . . ?
C6 C5 N1 117.7(6) . . ?
C8 O6 La1 152.4(3) . 3_577 ?
C5 C6 C7 118.4(5) . . ?
C5 C6 H6 120.8 . . ?
C7 C6 H6 120.8 . . ?
C6 C7 C2 119.5(5) . . ?
C6 C7 H7 120.2 . . ?
C2 C7 H7 120.2 . . ?
O6 C8 O5 126.7(5) . . ?
O6 C8 C9 115.8(4) . . ?
O5 C8 C9 117.5(4) . . ?
C15 O9 La1 133.3(3) . . ?
C14 C9 C10 119.7(5) . . ?
C14 C9 C8 119.5(5) . . ?
C10 C9 C8 120.8(5) . . ?
C15 O10 La1 153.3(3) . 3_567 ?
C11 C10 C9 119.4(5) . . ?
C11 C10 H10 120.3 . . ?
C9 C10 H10 120.3 . . ?
C12 C11 C10 119.0(5) . . ?
C12 C11 H11 120.5 . . ?
C10 C11 H11 120.5 . . ?
C13 C12 C11 123.0(5) . . ?
C13 C12 N2 119.3(5) . . ?
C11 C12 N2 117.8(5) . . ?
La1 O13 H1O 123(5) . . ?
La1 O13 H2O 118(3) . . ?
H1O O13 H2O 101(5) . . ?
C12 C13 C14 117.7(5) . . ?
C12 C13 H13 121.2 . . ?
C14 C13 H13 121.2 . . ?
S1 O14 La1 127.15(18) . . ?
C9 C14 C13 121.2(5) . . ?
C9 C14 H14 119.4 . . ?
C13 C14 H14 119.4 . . ?
O9 C15 O10 124.7(4) . . ?
O9 C15 C16 117.7(4) . . ?
O10 C15 C16 117.6(4) . . ?
C17 C16 C21 119.6(4) . . ?
C17 C16 C15 122.0(4) . . ?
C21 C16 C15 118.4(4) . . ?
C16 C17 C18 120.6(5) . . ?
C16 C17 H17 119.7 . . ?
C18 C17 H17 119.7 . . ?
C19 C18 C17 118.2(5) . . ?
C19 C18 H18 120.9 . . ?
C17 C18 H18 120.9 . . ?
C20 C19 C18 123.1(5) . . ?
C20 C19 N3 117.6(5) . . ?
C18 C19 N3 119.3(5) . . ?
C19 C20 C21 118.3(5) . . ?
C19 C20 H20 120.9 . . ?
C21 C20 H20 120.9 . . ?
C20 C21 C16 120.2(5) . . ?
C20 C21 H21 119.9 . . ?
C16 C21 H21 119.9 . . ?
S1 C22 H22A 109.5 . . ?
S1 C22 H22B 109.5 . . ?
H22A C22 H22B 109.5 . . ?
S1 C22 H22C 109.5 . . ?
H22A C22 H22C 109.5 . . ?
H22B C22 H22C 109.5 . . ?
S1 C23 H23A 109.5 . . ?
S1 C23 H23B 109.5 . . ?
H23A C23 H23B 109.5 . . ?
S1 C23 H23C 109.5 . . ?
H23A C23 H23C 109.5 . . ?
H23B C23 H23C 109.5 . . ?
S2 C24 H24A 109.5 . . ?
S2 C24 H24B 109.5 . . ?
H24A C24 H24B 109.5 . . ?
S2 C24 H24C 109.5 . . ?
H24A C24 H24C 109.5 . . ?
H24B C24 H24C 109.5 . . ?
S2 C25 H25A 109.5 . . ?
S2 C25 H25B 109.5 . . ?
H25A C25 H25B 109.5 . . ?
S2 C25 H25C 109.5 . . ?
H25A C25 H25C 109.5 . . ?
H25B C25 H25C 109.5 . . ?

loop_
_geom_bond_atom_site_label_1
_geom_bond_atom_site_label_2
_geom_bond_distance
_geom_bond_site_symmetry_2
_geom_bond_publ_flag
La1 O10 2.426(3) 3_567 ?
La1 O6 2.444(3) 3_577 ?
La1 O2 2.457(3) 3_577 ?
La1 O1 2.510(3) . ?
La1 O9 2.532(3) . ?
La1 O5 2.554(3) . ?
La1 O14 2.569(3) . ?
La1 O13 2.602(4) . ?
La1 La1 4.5668(6) 3_577 ?
La1 La1 5.2658(6) 3_567 ?
S1 O14 1.529(4) . ?
S1 C23 1.767(6) . ?
S1 C22 1.772(6) . ?
O1 C1 1.262(6) . ?
N1 O3 1.216(7) . ?
N1 O4 1.221(7) . ?
N1 C5 1.477(7) . ?
C1 O2 1.250(6) . ?
C1 C2 1.498(6) . ?
S2 O15 1.519(4) . ?
S2 C24 1.782(6) . ?
S2 C25 1.785(6) . ?
O2 La1 2.457(3) 3_577 ?
N2 O7 1.210(6) . ?
N2 O8 1.224(6) . ?
N2 C12 1.488(7) . ?
C2 C3 1.382(7) . ?
C2 C7 1.389(7) . ?
N3 O11 1.208(6) . ?
N3 O12 1.224(6) . ?
N3 C19 1.479(6) . ?
C3 C4 1.392(7) . ?
C3 H3 0.9500 . ?
C4 C5 1.367(8) . ?
C4 H4 0.9500 . ?
O5 C8 1.261(6) . ?
C5 C6 1.380(8) . ?
O6 C8 1.247(6) . ?
O6 La1 2.444(3) 3_577 ?
C6 C7 1.385(7) . ?
C6 H6 0.9500 . ?
C7 H7 0.9500 . ?
C8 C9 1.514(7) . ?
O9 C15 1.255(5) . ?
C9 C14 1.386(7) . ?
C9 C10 1.397(7) . ?
O10 C15 1.258(6) . ?
O10 La1 2.426(3) 3_567 ?
C10 C11 1.394(7) . ?
C10 H10 0.9500 . ?
C11 C12 1.375(7) . ?
C11 H11 0.9500 . ?
C12 C13 1.372(7) . ?
O13 H1O 0.82(6) . ?
O13 H2O 0.81(5) . ?
C13 C14 1.390(7) . ?
C13 H13 0.9500 . ?
C14 H14 0.9500 . ?
C15 C16 1.508(6) . ?
C16 C17 1.383(7) . ?
C16 C21 1.404(7) . ?
C17 C18 1.384(7) . ?
C17 H17 0.9500 . ?
C18 C19 1.381(7) . ?
C18 H18 0.9500 . ?
C19 C20 1.374(7) . ?
C20 C21 1.383(7) . ?
C20 H20 0.9500 . ?
C21 H21 0.9500 . ?
C22 H22A 0.9800 . ?
C22 H22B 0.9800 . ?
C22 H22C 0.9800 . ?
C23 H23A 0.9800 . ?
C23 H23B 0.9800 . ?
C23 H23C 0.9800 . ?
C24 H24A 0.9800 . ?
C24 H24B 0.9800 . ?
C24 H24C 0.9800 . ?
C25 H25A 0.9800 . ?
C25 H25B 0.9800 . ?
C25 H25C 0.9800 . ?

loop_
_geom_hbond_atom_site_label_D
_geom_hbond_atom_site_label_H
_geom_hbond_atom_site_label_A
_geom_hbond_distance_DH
_geom_hbond_distance_HA
_geom_hbond_distance_DA
_geom_hbond_angle_DHA
_geom_hbond_site_symmetry_A
O13 H2O O14 0.81(5) 2.17(5) 2.941(5) 159(4) 3_567
O13 H1O O15 0.82(6) 1.91(6) 2.728(5) 174(6) .
